data_4329859
loop_
_publ_author_name
'Alasdair P. M. Robertson'
'Mairi F. Haddow'
'Ian Manners'

_publ_section_title
;
 Synthesis and the Thermal and Catalytic Dehydrogenation Reactions of
 Amine-Thioboranes
;
_journal_name_full 'Inorganic Chemistry'
_journal_page_first 8254
_journal_page_last 8264
_journal_paper_doi 10.1021/ic3008188
_journal_volume 51
_journal_year 2012
_chemical_formula_moiety 'C12 H33 B3 S3'
_chemical_formula_sum 'C12 H33 B3 Cl0 S3'
_chemical_formula_weight 305.99
_chemical_name_systematic
; 
 ? 
;
_space_group_IT_number 61
_symmetry_cell_setting orthorhombic
_symmetry_space_group_name_Hall '-P 2ac 2ab'
_symmetry_space_group_name_H-M 'P b c a'
_atom_sites_solution_hydrogens geom
_atom_sites_solution_primary direct
_atom_sites_solution_secondary difmap
_audit_creation_method SHELXL-97
_cell_angle_alpha 90.00
_cell_angle_beta 90.00
_cell_angle_gamma 90.00
_cell_formula_units_Z 16
_cell_length_a 15.4320(5)
_cell_length_b 18.0547(6)
_cell_length_c 27.4253(8)
_cell_measurement_reflns_used 9867
_cell_measurement_temperature 100(2)
_cell_measurement_theta_max 27.42
_cell_measurement_theta_min 2.64
_cell_volume 7641.2(4)
_computing_cell_refinement 'Bruker Apex II'
_computing_data_collection 'Bruker Apex II'
_computing_data_reduction 'Bruker SAINT'
_computing_molecular_graphics 'Bruker ShelXTL'
_computing_publication_material 'Bruker ShelXTL'
_computing_structure_refinement 'SHELXL-97 (Sheldrick, 2008)'
_computing_structure_solution 'SHELXS-97 (Sheldrick, 2008)'
_diffrn_ambient_temperature 100(2)
_diffrn_measured_fraction_theta_full 0.998
_diffrn_measured_fraction_theta_max 0.998
_diffrn_measurement_device_type 'Bruker APex II kappa with CCD area detector'
_diffrn_measurement_method 'phi and omega scans'
_diffrn_radiation_monochromator graphite
_diffrn_radiation_source 'fine-focus sealed tube'
_diffrn_radiation_type MoK\a
_diffrn_radiation_wavelength 0.71073
_diffrn_reflns_av_R_equivalents 0.0459
_diffrn_reflns_av_sigmaI/netI 0.0318
_diffrn_reflns_limit_h_max 20
_diffrn_reflns_limit_h_min -18
_diffrn_reflns_limit_k_max 20
_diffrn_reflns_limit_k_min -23
_diffrn_reflns_limit_l_max 35
_diffrn_reflns_limit_l_min -32
_diffrn_reflns_number 53624
_diffrn_reflns_theta_full 27.53
_diffrn_reflns_theta_max 27.53
_diffrn_reflns_theta_min 1.48
_exptl_absorpt_coefficient_mu 0.372
_exptl_absorpt_correction_T_max 0.7456
_exptl_absorpt_correction_T_min 0.6821
_exptl_absorpt_correction_type multi-scan
_exptl_absorpt_process_details 'SADABS V2008/1'
_exptl_crystal_colour colourless
_exptl_crystal_density_diffrn 1.064
_exptl_crystal_description block
_exptl_crystal_F_000 2688
_exptl_crystal_size_max 0.32
_exptl_crystal_size_mid 0.23
_exptl_crystal_size_min 0.17
_refine_diff_density_max 0.543
_refine_diff_density_min -0.460
_refine_diff_density_rms 0.144
_refine_ls_extinction_method none
_refine_ls_goodness_of_fit_ref 1.135
_refine_ls_hydrogen_treatment mixed
_refine_ls_matrix_type full
_refine_ls_number_parameters 410
_refine_ls_number_reflns 8780
_refine_ls_number_restraints 48
_refine_ls_restrained_S_all 1.140
_refine_ls_R_factor_all 0.0478
_refine_ls_R_factor_gt 0.0313
_refine_ls_shift/su_max 0.002
_refine_ls_shift/su_mean 0.000
_refine_ls_structure_factor_coef Fsqd
_refine_ls_weighting_details 'calc w=1/[\s^2^(Fo^2^)+(0.0786P)^2^+0.0790P] where P=(Fo^2^+2Fc^2^)/3'
_refine_ls_weighting_scheme calc
_refine_ls_wR_factor_gt 0.0919
_refine_ls_wR_factor_ref 0.1255
_reflns_number_gt 7162
_reflns_number_total 8780
_reflns_threshold_expression >2sigma(I)
_cod_data_source_file ic3008188_si_002_04.cif
_cod_data_source_block '[BH2-StBu]3'
_cod_database_code 4329859

loop_
_symmetry_equiv_pos_as_xyz
'x, y, z'
'-x+1/2, -y, z+1/2'
'-x, y+1/2, -z+1/2'
'x+1/2, -y+1/2, -z'
'-x, -y, -z'
'x-1/2, y, -z-1/2'
'x, -y-1/2, z-1/2'
'-x-1/2, y-1/2, z'

loop_
_atom_site_label
_atom_site_type_symbol
_atom_site_fract_x
_atom_site_fract_y
_atom_site_fract_z
_atom_site_U_iso_or_equiv
_atom_site_adp_type
_atom_site_occupancy
_atom_site_symmetry_multiplicity
_atom_site_calc_flag
_atom_site_refinement_flags
_atom_site_disorder_assembly
_atom_site_disorder_group
S1 S 0.45860(3) 0.29391(3) 0.472198(17) 0.01583(12) Uani 1 1 d . A .
S2 S 0.27642(3) 0.34232(3) 0.515987(16) 0.01432(11) Uani 1 1 d . . .
S3 S 0.27929(3) 0.21907(2) 0.440964(16) 0.01431(11) Uani 1 1 d . . .
B1 B 0.24130(13) 0.23995(12) 0.50696(8) 0.0164(4) Uani 1 1 d . . .
H1A H 0.2750(13) 0.2054(12) 0.5326(8) 0.020 Uiso 1 1 d . . .
H1B H 0.1723(13) 0.2359(12) 0.5083(8) 0.020 Uiso 1 1 d . . .
B2 B 0.40389(13) 0.20508(13) 0.44783(8) 0.0179(4) Uani 1 1 d . . .
H2A H 0.4166(13) 0.1625(12) 0.4776(8) 0.022 Uiso 1 1 d . . .
H2B H 0.4321(13) 0.1955(12) 0.4130(8) 0.022 Uiso 1 1 d . . .
B3 B 0.39995(13) 0.33388(14) 0.52849(8) 0.0200(5) Uani 1 1 d . . .
H3A H 0.4282(14) 0.3907(13) 0.5361(8) 0.024 Uiso 1 1 d . . .
H3B H 0.4125(14) 0.2929(13) 0.5584(8) 0.024 Uiso 1 1 d . . .
C1 C 0.46824(12) 0.36351(11) 0.42249(7) 0.0204(4) Uani 1 1 d D . .
C2A C 0.5436(2) 0.33626(18) 0.39119(12) 0.0311(8) Uani 0.822(8) 1 d PDU A 1
H2A1 H 0.5548 0.3720 0.3650 0.047 Uiso 0.822(8) 1 calc PR A 1
H2A2 H 0.5290 0.2881 0.3770 0.047 Uiso 0.822(8) 1 calc PR A 1
H2A3 H 0.5956 0.3313 0.4115 0.047 Uiso 0.822(8) 1 calc PR A 1
C3A C 0.4956(2) 0.43763(16) 0.44645(12) 0.0287(8) Uani 0.822(8) 1 d PDU A 1
H3A1 H 0.5455 0.4292 0.4679 0.043 Uiso 0.822(8) 1 calc PR A 1
H3A2 H 0.4472 0.4573 0.4656 0.043 Uiso 0.822(8) 1 calc PR A 1
H3A3 H 0.5114 0.4733 0.4210 0.043 Uiso 0.822(8) 1 calc PR A 1
C4A C 0.3854(2) 0.3743(2) 0.39400(14) 0.0300(9) Uani 0.822(8) 1 d PDU A 1
H4A1 H 0.3391 0.3900 0.4162 0.045 Uiso 0.822(8) 1 calc PR A 1
H4A2 H 0.3691 0.3276 0.3783 0.045 Uiso 0.822(8) 1 calc PR A 1
H4A3 H 0.3943 0.4125 0.3691 0.045 Uiso 0.822(8) 1 calc PR A 1
C2B C 0.4920(13) 0.3185(7) 0.3745(4) 0.041(5) Uani 0.178(8) 1 d PDU A 2
H2B1 H 0.5013 0.3531 0.3475 0.061 Uiso 0.178(8) 1 calc PR A 2
H2B2 H 0.4444 0.2848 0.3664 0.061 Uiso 0.178(8) 1 calc PR A 2
H2B3 H 0.5450 0.2898 0.3801 0.061 Uiso 0.178(8) 1 calc PR A 2
C3B C 0.5375(10) 0.4179(9) 0.4326(6) 0.043(5) Uani 0.178(8) 1 d PDU A 2
H3B1 H 0.5429 0.4520 0.4050 0.064 Uiso 0.178(8) 1 calc PR A 2
H3B2 H 0.5925 0.3919 0.4376 0.064 Uiso 0.178(8) 1 calc PR A 2
H3B3 H 0.5229 0.4460 0.4621 0.064 Uiso 0.178(8) 1 calc PR A 2
C4B C 0.3803(8) 0.4022(11) 0.4109(6) 0.041(5) Uani 0.178(8) 1 d PDU A 2
H4B1 H 0.3564 0.4235 0.4409 0.062 Uiso 0.178(8) 1 calc PR A 2
H4B2 H 0.3396 0.3658 0.3977 0.062 Uiso 0.178(8) 1 calc PR A 2
H4B3 H 0.3897 0.4417 0.3870 0.062 Uiso 0.178(8) 1 calc PR A 2
C5 C 0.22837(11) 0.36854(11) 0.57608(7) 0.0186(4) Uani 1 1 d . . .
C6 C 0.26938(14) 0.44225(12) 0.59103(8) 0.0292(5) Uani 1 1 d . . .
H6A H 0.2407 0.4609 0.6205 0.044 Uiso 1 1 calc R . .
H6B H 0.2625 0.4782 0.5646 0.044 Uiso 1 1 calc R . .
H6C H 0.3312 0.4348 0.5977 0.044 Uiso 1 1 calc R . .
C7 C 0.13164(13) 0.37841(14) 0.56654(8) 0.0296(5) Uani 1 1 d . . .
H7A H 0.1071 0.3316 0.5548 0.044 Uiso 1 1 calc R . .
H7B H 0.1231 0.4170 0.5419 0.044 Uiso 1 1 calc R . .
H7C H 0.1026 0.3929 0.5968 0.044 Uiso 1 1 calc R . .
C8 C 0.24433(13) 0.30949(12) 0.61451(7) 0.0252(4) Uani 1 1 d . . .
H8A H 0.2207 0.3261 0.6458 0.038 Uiso 1 1 calc R . .
H8B H 0.3068 0.3010 0.6178 0.038 Uiso 1 1 calc R . .
H8C H 0.2158 0.2633 0.6047 0.038 Uiso 1 1 calc R . .
C9 C 0.23494(11) 0.12474(10) 0.42789(7) 0.0194(4) Uani 1 1 d . . .
C10 C 0.13842(12) 0.13523(12) 0.41698(8) 0.0258(5) Uani 1 1 d . . .
H10A H 0.1122 0.0871 0.4094 0.039 Uiso 1 1 calc R . .
H10B H 0.1316 0.1685 0.3890 0.039 Uiso 1 1 calc R . .
H10C H 0.1097 0.1567 0.4455 0.039 Uiso 1 1 calc R . .
C11 C 0.24780(14) 0.07277(12) 0.47115(8) 0.0280(5) Uani 1 1 d . . .
H11A H 0.2275 0.0230 0.4625 0.042 Uiso 1 1 calc R . .
H11B H 0.2147 0.0911 0.4991 0.042 Uiso 1 1 calc R . .
H11C H 0.3094 0.0708 0.4796 0.042 Uiso 1 1 calc R . .
C12 C 0.28162(13) 0.09629(12) 0.38249(8) 0.0285(5) Uani 1 1 d . . .
H12A H 0.3433 0.0896 0.3898 0.043 Uiso 1 1 calc R . .
H12B H 0.2750 0.1322 0.3560 0.043 Uiso 1 1 calc R . .
H12C H 0.2565 0.0488 0.3726 0.043 Uiso 1 1 calc R . .
S4 S 0.60795(3) 0.12711(2) 0.757910(16) 0.01386(11) Uani 1 1 d . . .
S5 S 0.57538(3) 0.07332(2) 0.650274(15) 0.01192(11) Uani 1 1 d . . .
S6 S 0.57494(3) -0.04204(2) 0.729687(16) 0.01414(11) Uani 1 1 d . . .
B4 B 0.50474(13) -0.00608(12) 0.67620(8) 0.0163(4) Uani 1 1 d . . .
H4D H 0.4424(13) 0.0185(12) 0.6903(7) 0.020 Uiso 1 1 d . . .
H4E H 0.5020(13) -0.0484(12) 0.6492(7) 0.020 Uiso 1 1 d . . .
B5 B 0.56425(14) 0.03276(12) 0.77995(8) 0.0184(4) Uani 1 1 d . . .
H5A H 0.4948(13) 0.0439(12) 0.7888(8) 0.022 Uiso 1 1 d . . .
H5B H 0.6038(14) 0.0144(12) 0.8109(8) 0.022 Uiso 1 1 d . . .
B6 B 0.55673(14) 0.15288(12) 0.69621(8) 0.0166(4) Uani 1 1 d . . .
H6D H 0.5878(13) 0.2017(12) 0.6826(8) 0.020 Uiso 1 1 d . . .
H6E H 0.4880(13) 0.1608(12) 0.7031(8) 0.020 Uiso 1 1 d . . .
C13 C 0.72869(11) 0.12615(11) 0.75456(7) 0.0202(4) Uani 1 1 d . . .
C14 C 0.76467(13) 0.06081(14) 0.72692(9) 0.0361(6) Uani 1 1 d . . .
H14A H 0.8281 0.0624 0.7277 0.054 Uiso 1 1 calc R . .
H14B H 0.7448 0.0628 0.6930 0.054 Uiso 1 1 calc R . .
H14C H 0.7445 0.0148 0.7421 0.054 Uiso 1 1 calc R . .
C15 C 0.75925(15) 0.12469(19) 0.80714(9) 0.0516(8) Uani 1 1 d . . .
H15A H 0.7410 0.0782 0.8225 0.077 Uiso 1 1 calc R . .
H15B H 0.7339 0.1666 0.8248 0.077 Uiso 1 1 calc R . .
H15C H 0.8226 0.1283 0.8081 0.077 Uiso 1 1 calc R . .
C16 C 0.75579(16) 0.19823(15) 0.73039(13) 0.0586(9) Uani 1 1 d . . .
H16A H 0.8192 0.2016 0.7299 0.088 Uiso 1 1 calc R . .
H16B H 0.7320 0.2401 0.7488 0.088 Uiso 1 1 calc R . .
H16C H 0.7337 0.1995 0.6969 0.088 Uiso 1 1 calc R . .
C17 C 0.52083(11) 0.10260(10) 0.59295(6) 0.0137(3) Uani 1 1 d . . .
C18 C 0.56478(12) 0.17413(11) 0.57695(7) 0.0206(4) Uani 1 1 d . . .
H18A H 0.6277 0.1669 0.5763 0.031 Uiso 1 1 calc R . .
H18B H 0.5504 0.2138 0.5999 0.031 Uiso 1 1 calc R . .
H18C H 0.5445 0.1877 0.5443 0.031 Uiso 1 1 calc R . .
C19 C 0.42382(11) 0.11390(13) 0.60001(7) 0.0229(4) Uani 1 1 d . . .
H19A H 0.3976 0.1290 0.5690 0.034 Uiso 1 1 calc R . .
H19B H 0.4141 0.1525 0.6245 0.034 Uiso 1 1 calc R . .
H19C H 0.3974 0.0675 0.6111 0.034 Uiso 1 1 calc R . .
C20 C 0.53893(14) 0.04171(11) 0.55589(7) 0.0229(4) Uani 1 1 d . . .
H20A H 0.5117 0.0545 0.5247 0.034 Uiso 1 1 calc R . .
H20B H 0.5151 -0.0053 0.5678 0.034 Uiso 1 1 calc R . .
H20C H 0.6016 0.0367 0.5513 0.034 Uiso 1 1 calc R . .
C21 C 0.51611(13) -0.12445(11) 0.75378(7) 0.0205(4) Uani 1 1 d . . .
C22 C 0.52164(15) -0.18323(12) 0.71404(8) 0.0303(5) Uani 1 1 d . . .
H22A H 0.4947 -0.2291 0.7256 0.045 Uiso 1 1 calc R . .
H22B H 0.5826 -0.1926 0.7061 0.045 Uiso 1 1 calc R . .
H22C H 0.4912 -0.1658 0.6848 0.045 Uiso 1 1 calc R . .
C23 C 0.42171(14) -0.10752(13) 0.76615(9) 0.0330(5) Uani 1 1 d . . .
H23A H 0.3937 -0.1524 0.7787 0.050 Uiso 1 1 calc R . .
H23B H 0.3915 -0.0908 0.7367 0.050 Uiso 1 1 calc R . .
H23C H 0.4194 -0.0685 0.7910 0.050 Uiso 1 1 calc R . .
C24 C 0.56626(16) -0.14965(13) 0.79884(8) 0.0334(5) Uani 1 1 d . . .
H24A H 0.5621 -0.1116 0.8242 0.050 Uiso 1 1 calc R . .
H24B H 0.6272 -0.1573 0.7902 0.050 Uiso 1 1 calc R . .
H24C H 0.5416 -0.1962 0.8110 0.050 Uiso 1 1 calc R . .

loop_
_atom_site_aniso_label
_atom_site_aniso_U_11
_atom_site_aniso_U_22
_atom_site_aniso_U_33
_atom_site_aniso_U_23
_atom_site_aniso_U_13
_atom_site_aniso_U_12
S1 0.0121(2) 0.0181(2) 0.0173(2) 0.00219(17) 0.00102(16) 0.00158(17)
S2 0.0138(2) 0.0162(2) 0.0129(2) -0.00095(17) -0.00013(15) 0.00321(17)
S3 0.0130(2) 0.0138(2) 0.0161(2) -0.00119(17) 0.00042(16) 0.00218(16)
B1 0.0145(9) 0.0177(11) 0.0171(10) -0.0007(8) 0.0021(8) 0.0021(8)
B2 0.0143(9) 0.0183(11) 0.0212(11) -0.0026(9) 0.0020(8) 0.0027(8)
B3 0.0132(9) 0.0270(12) 0.0198(11) -0.0044(9) 0.0003(8) 0.0005(9)
C1 0.0201(9) 0.0205(10) 0.0206(10) 0.0063(8) 0.0037(7) 0.0008(8)
C2A 0.0328(16) 0.0345(17) 0.0259(16) 0.0053(13) 0.0129(13) 0.0031(13)
C3A 0.0287(17) 0.0233(14) 0.0341(17) 0.0035(12) -0.0032(13) -0.0058(12)
C4A 0.0260(14) 0.037(2) 0.027(2) 0.0166(15) -0.0092(13) -0.0065(13)
C2B 0.073(13) 0.025(7) 0.025(8) 0.013(6) 0.028(8) 0.023(8)
C3B 0.038(9) 0.051(11) 0.040(9) 0.007(8) 0.006(7) -0.019(8)
C4B 0.056(10) 0.051(13) 0.017(9) 0.018(8) 0.000(7) -0.016(9)
C5 0.0188(9) 0.0235(10) 0.0136(9) -0.0033(8) 0.0013(7) 0.0045(7)
C6 0.0398(12) 0.0244(11) 0.0235(11) -0.0075(9) 0.0034(9) 0.0010(9)
C7 0.0214(9) 0.0468(14) 0.0205(10) -0.0081(10) 0.0026(8) 0.0137(9)
C8 0.0286(10) 0.0320(12) 0.0150(9) 0.0014(9) 0.0016(8) 0.0017(9)
C9 0.0173(9) 0.0141(9) 0.0267(10) -0.0046(8) -0.0001(8) 0.0006(7)
C10 0.0193(9) 0.0197(10) 0.0385(12) -0.0077(9) -0.0015(9) -0.0011(8)
C11 0.0269(10) 0.0173(10) 0.0397(13) 0.0032(9) 0.0025(9) 0.0004(8)
C12 0.0285(10) 0.0228(11) 0.0343(12) -0.0136(9) 0.0038(9) 0.0011(9)
S4 0.0150(2) 0.0131(2) 0.0135(2) -0.00310(16) -0.00155(16) 0.00045(16)
S5 0.0127(2) 0.0108(2) 0.0123(2) -0.00014(16) -0.00145(15) 0.00016(16)
S6 0.0163(2) 0.0113(2) 0.0148(2) 0.00129(17) -0.00223(16) -0.00062(16)
B4 0.0177(9) 0.0147(10) 0.0165(10) 0.0029(8) -0.0038(8) -0.0037(8)
B5 0.0240(10) 0.0164(10) 0.0147(10) -0.0002(8) 0.0010(8) -0.0037(8)
B6 0.0218(10) 0.0125(10) 0.0154(10) -0.0025(8) -0.0044(8) 0.0031(8)
C13 0.0121(8) 0.0229(10) 0.0256(10) -0.0024(8) -0.0042(7) -0.0022(7)
C14 0.0148(9) 0.0464(15) 0.0472(15) -0.0208(12) -0.0022(9) 0.0030(9)
C15 0.0239(11) 0.097(3) 0.0335(14) -0.0169(15) -0.0130(10) 0.0079(13)
C16 0.0218(11) 0.0389(16) 0.115(3) 0.0216(17) 0.0009(14) -0.0073(11)
C17 0.0149(8) 0.0153(9) 0.0110(8) 0.0029(7) -0.0012(6) -0.0008(7)
C18 0.0238(9) 0.0191(10) 0.0190(9) 0.0065(8) -0.0023(7) -0.0033(8)
C19 0.0149(8) 0.0356(12) 0.0182(10) 0.0078(9) -0.0023(7) 0.0016(8)
C20 0.0344(11) 0.0200(10) 0.0143(9) -0.0008(8) -0.0023(8) -0.0006(8)
C21 0.0261(10) 0.0145(9) 0.0208(10) 0.0064(8) -0.0044(8) -0.0057(8)
C22 0.0460(13) 0.0138(10) 0.0310(12) 0.0032(9) -0.0059(10) -0.0061(9)
C23 0.0270(11) 0.0282(12) 0.0438(14) 0.0094(11) 0.0073(9) -0.0067(9)
C24 0.0499(13) 0.0228(11) 0.0273(12) 0.0113(9) -0.0144(10) -0.0098(10)

loop_
_atom_type_symbol
_atom_type_description
_atom_type_scat_dispersion_real
_atom_type_scat_dispersion_imag
_atom_type_scat_source
C C 0.0033 0.0016 'International Tables Vol C Tables 4.2.6.8 and 6.1.1.4'
H H 0.0000 0.0000 'International Tables Vol C Tables 4.2.6.8 and 6.1.1.4'
B B 0.0013 0.0007 'International Tables Vol C Tables 4.2.6.8 and 6.1.1.4'
S S 0.1246 0.1234 'International Tables Vol C Tables 4.2.6.8 and 6.1.1.4'
Cl Cl 0.1484 0.1585 'International Tables Vol C Tables 4.2.6.8 and 6.1.1.4'

loop_
_geom_angle_atom_site_label_1
_geom_angle_atom_site_label_2
_geom_angle_atom_site_label_3
_geom_angle
C1 S1 B3 111.79(10)
C1 S1 B2 110.02(10)
B3 S1 B2 112.48(10)
C5 S2 B1 104.05(9)
C5 S2 B3 104.69(9)
B1 S2 B3 102.81(10)
C9 S3 B1 104.20(9)
C9 S3 B2 105.17(9)
B1 S3 B2 103.49(9)
S3 B1 S2 102.69(10)
S3 B1 H1A 110.6(11)
S2 B1 H1A 109.5(11)
S3 B1 H1B 108.7(11)
S2 B1 H1B 109.8(12)
H1A B1 H1B 114.9(16)
S1 B2 S3 110.93(11)
S1 B2 H2A 103.8(11)
S3 B2 H2A 109.1(11)
S1 B2 H2B 105.5(12)
S3 B2 H2B 109.7(11)
H2A B2 H2B 117.6(16)
S1 B3 S2 110.39(11)
S1 B3 H3A 107.8(11)
S2 B3 H3A 109.8(11)
S1 B3 H3B 105.0(11)
S2 B3 H3B 110.5(11)
H3A B3 H3B 113.2(16)
C3B C1 C4A 128.5(7)
C3B C1 C2A 76.7(8)
C4A C1 C2A 113.3(2)
C3B C1 C3A 31.7(8)
C4A C1 C3A 109.7(2)
C2A C1 C3A 108.0(2)
C3B C1 C4B 111.7(8)
C4A C1 C4B 25.9(6)
C2A C1 C4B 133.9(6)
C3A C1 C4B 86.3(7)
C3B C1 C2B 109.2(7)
C4A C1 C2B 80.4(7)
C2A C1 C2B 36.3(7)
C3A C1 C2B 136.9(6)
C4B C1 C2B 105.2(7)
C3B C1 S1 111.6(6)
C4A C1 S1 113.51(18)
C2A C1 S1 104.79(15)
C3A C1 S1 107.13(16)
C4B C1 S1 112.5(7)
C2B C1 S1 106.2(5)
C1 C2A H2A1 109.5
C1 C2A H2A2 109.5
C1 C2A H2A3 109.5
C1 C3A H3A1 109.5
C1 C3A H3A2 109.5
C1 C3A H3A3 109.5
C1 C4A H4A1 109.5
C1 C4A H4A2 109.5
C1 C4A H4A3 109.5
C1 C2B H2B1 109.5
C1 C2B H2B2 109.5
H2B1 C2B H2B2 109.5
C1 C2B H2B3 109.5
H2B1 C2B H2B3 109.5
H2B2 C2B H2B3 109.5
C1 C3B H3B1 109.5
C1 C3B H3B2 109.5
H3B1 C3B H3B2 109.5
C1 C3B H3B3 109.5
H3B1 C3B H3B3 109.5
H3B2 C3B H3B3 109.5
C1 C4B H4B1 109.5
C1 C4B H4B2 109.5
H4B1 C4B H4B2 109.5
C1 C4B H4B3 109.5
H4B1 C4B H4B3 109.5
H4B2 C4B H4B3 109.5
C8 C5 C7 111.06(17)
C8 C5 C6 110.95(17)
C7 C5 C6 110.43(17)
C8 C5 S2 111.71(13)
C7 C5 S2 105.47(13)
C6 C5 S2 107.02(13)
C5 C6 H6A 109.5
C5 C6 H6B 109.5
H6A C6 H6B 109.5
C5 C6 H6C 109.5
H6A C6 H6C 109.5
H6B C6 H6C 109.5
C5 C7 H7A 109.5
C5 C7 H7B 109.5
H7A C7 H7B 109.5
C5 C7 H7C 109.5
H7A C7 H7C 109.5
H7B C7 H7C 109.5
C5 C8 H8A 109.5
C5 C8 H8B 109.5
H8A C8 H8B 109.5
C5 C8 H8C 109.5
H8A C8 H8C 109.5
H8B C8 H8C 109.5
C11 C9 C12 111.46(17)
C11 C9 C10 110.77(17)
C12 C9 C10 109.94(17)
C11 C9 S3 111.31(14)
C12 C9 S3 106.86(13)
C10 C9 S3 106.31(13)
C9 C10 H10A 109.5
C9 C10 H10B 109.5
H10A C10 H10B 109.5
C9 C10 H10C 109.5
H10A C10 H10C 109.5
H10B C10 H10C 109.5
C9 C11 H11A 109.5
C9 C11 H11B 109.5
H11A C11 H11B 109.5
C9 C11 H11C 109.5
H11A C11 H11C 109.5
H11B C11 H11C 109.5
C9 C12 H12A 109.5
C9 C12 H12B 109.5
H12A C12 H12B 109.5
C9 C12 H12C 109.5
H12A C12 H12C 109.5
H12B C12 H12C 109.5
C13 S4 B6 111.66(9)
C13 S4 B5 110.88(9)
B6 S4 B5 110.20(10)
C17 S5 B6 105.80(9)
C17 S5 B4 105.43(8)
B6 S5 B4 103.13(10)
C21 S6 B4 105.30(9)
C21 S6 B5 105.23(9)
B4 S6 B5 104.95(10)
S6 B4 S5 102.21(9)
S6 B4 H4D 110.5(10)
S5 B4 H4D 108.3(11)
S6 B4 H4E 108.0(11)
S5 B4 H4E 107.4(11)
H4D B4 H4E 119.1(15)
S4 B5 S6 111.28(11)
S4 B5 H5A 104.1(11)
S6 B5 H5A 111.2(11)
S4 B5 H5B 108.4(11)
S6 B5 H5B 107.0(11)
H5A B5 H5B 114.8(16)
S4 B6 S5 109.41(10)
S4 B6 H6D 108.7(11)
S5 B6 H6D 108.6(11)
S4 B6 H6E 106.3(11)
S5 B6 H6E 110.8(11)
H6D B6 H6E 112.9(16)
C14 C13 C15 110.5(2)
C14 C13 C16 110.5(2)
C15 C13 C16 110.1(2)
C14 C13 S4 113.56(13)
C15 C13 S4 105.29(14)
C16 C13 S4 106.77(14)
C13 C14 H14A 109.5
C13 C14 H14B 109.5
H14A C14 H14B 109.5
C13 C14 H14C 109.5
H14A C14 H14C 109.5
H14B C14 H14C 109.5
C13 C15 H15A 109.5
C13 C15 H15B 109.5
H15A C15 H15B 109.5
C13 C15 H15C 109.5
H15A C15 H15C 109.5
H15B C15 H15C 109.5
C13 C16 H16A 109.5
C13 C16 H16B 109.5
H16A C16 H16B 109.5
C13 C16 H16C 109.5
H16A C16 H16C 109.5
H16B C16 H16C 109.5
C20 C17 C18 109.75(15)
C20 C17 C19 111.20(16)
C18 C17 C19 111.15(16)
C20 C17 S5 106.01(12)
C18 C17 S5 106.44(12)
C19 C17 S5 112.05(12)
C17 C18 H18A 109.5
C17 C18 H18B 109.5
H18A C18 H18B 109.5
C17 C18 H18C 109.5
H18A C18 H18C 109.5
H18B C18 H18C 109.5
C17 C19 H19A 109.5
C17 C19 H19B 109.5
H19A C19 H19B 109.5
C17 C19 H19C 109.5
H19A C19 H19C 109.5
H19B C19 H19C 109.5
C17 C20 H20A 109.5
C17 C20 H20B 109.5
H20A C20 H20B 109.5
C17 C20 H20C 109.5
H20A C20 H20C 109.5
H20B C20 H20C 109.5
C22 C21 C24 110.05(17)
C22 C21 C23 110.60(17)
C24 C21 C23 111.31(18)
C22 C21 S6 105.96(14)
C24 C21 S6 106.13(13)
C23 C21 S6 112.56(14)
C21 C22 H22A 109.5
C21 C22 H22B 109.5
H22A C22 H22B 109.5
C21 C22 H22C 109.5
H22A C22 H22C 109.5
H22B C22 H22C 109.5
C21 C23 H23A 109.5
C21 C23 H23B 109.5
H23A C23 H23B 109.5
C21 C23 H23C 109.5
H23A C23 H23C 109.5
H23B C23 H23C 109.5
C21 C24 H24A 109.5
C21 C24 H24B 109.5
H24A C24 H24B 109.5
C21 C24 H24C 109.5
H24A C24 H24C 109.5
H24B C24 H24C 109.5

loop_
_geom_bond_atom_site_label_1
_geom_bond_atom_site_label_2
_geom_bond_distance
S1 C1 1.860(2)
S1 B3 1.930(2)
S1 B2 1.932(2)
S2 C5 1.8681(19)
S2 B1 1.942(2)
S2 B3 1.943(2)
S3 C9 1.8701(19)
S3 B1 1.939(2)
S3 B2 1.949(2)
B1 H1A 1.08(2)
B1 H1B 1.07(2)
B2 H2A 1.14(2)
B2 H2B 1.06(2)
B3 H3A 1.13(2)
B3 H3B 1.12(2)
C1 C3B 1.478(10)
C1 C4A 1.511(3)
C1 C2A 1.528(3)
C1 C3A 1.549(3)
C1 C4B 1.559(11)
C1 C2B 1.589(9)
C2A H2A1 0.9800
C2A H2A2 0.9800
C2A H2A3 0.9800
C3A H3A1 0.9800
C3A H3A2 0.9800
C3A H3A3 0.9800
C4A H4A1 0.9800
C4A H4A2 0.9800
C4A H4A3 0.9800
C2B H2B1 0.9800
C2B H2B2 0.9800
C2B H2B3 0.9800
C3B H3B1 0.9800
C3B H3B2 0.9800
C3B H3B3 0.9800
C4B H4B1 0.9800
C4B H4B2 0.9800
C4B H4B3 0.9800
C5 C8 1.519(3)
C5 C7 1.526(3)
C5 C6 1.530(3)
C6 H6A 0.9800
C6 H6B 0.9800
C6 H6C 0.9800
C7 H7A 0.9800
C7 H7B 0.9800
C7 H7C 0.9800
C8 H8A 0.9800
C8 H8B 0.9800
C8 H8C 0.9800
C9 C11 1.526(3)
C9 C12 1.527(3)
C9 C10 1.531(3)
C10 H10A 0.9800
C10 H10B 0.9800
C10 H10C 0.9800
C11 H11A 0.9800
C11 H11B 0.9800
C11 H11C 0.9800
C12 H12A 0.9800
C12 H12B 0.9800
C12 H12C 0.9800
S4 C13 1.8655(18)
S4 B6 1.925(2)
S4 B5 1.929(2)
S5 C17 1.8600(17)
S5 B6 1.932(2)
S5 B4 1.936(2)
S6 C21 1.8640(19)
S6 B4 1.936(2)
S6 B5 1.937(2)
B4 H4D 1.13(2)
B4 H4E 1.06(2)
B5 H5A 1.12(2)
B5 H5B 1.10(2)
B6 H6D 1.07(2)
B6 H6E 1.09(2)
C13 C14 1.508(3)
C13 C15 1.517(3)
C13 C16 1.519(3)
C14 H14A 0.9800
C14 H14B 0.9800
C14 H14C 0.9800
C15 H15A 0.9800
C15 H15B 0.9800
C15 H15C 0.9800
C16 H16A 0.9800
C16 H16B 0.9800
C16 H16C 0.9800
C17 C20 1.523(3)
C17 C18 1.523(3)
C17 C19 1.523(2)
C18 H18A 0.9800
C18 H18B 0.9800
C18 H18C 0.9800
C19 H19A 0.9800
C19 H19B 0.9800
C19 H19C 0.9800
C20 H20A 0.9800
C20 H20B 0.9800
C20 H20C 0.9800
C21 C22 1.524(3)
C21 C24 1.527(3)
C21 C23 1.527(3)
C22 H22A 0.9800
C22 H22B 0.9800
C22 H22C 0.9800
C23 H23A 0.9800
C23 H23B 0.9800
C23 H23C 0.9800
C24 H24A 0.9800
C24 H24B 0.9800
C24 H24C 0.9800

loop_
_geom_torsion_atom_site_label_1
_geom_torsion_atom_site_label_2
_geom_torsion_atom_site_label_3
_geom_torsion_atom_site_label_4
_geom_torsion
C9 S3 B1 S2 -173.37(9)
B2 S3 B1 S2 76.86(11)
C5 S2 B1 S3 172.91(9)
B3 S2 B1 S3 -78.12(11)
C1 S1 B2 S3 -76.71(12)
B3 S1 B2 S3 48.62(15)
C9 S3 B2 S1 -170.40(11)
B1 S3 B2 S1 -61.35(13)
C1 S1 B3 S2 74.46(13)
B2 S1 B3 S2 -49.90(15)
C5 S2 B3 S1 172.23(11)
B1 S2 B3 S1 63.74(13)
B3 S1 C1 C3B 76.8(9)
B2 S1 C1 C3B -157.5(9)
B3 S1 C1 C4A -77.8(2)
B2 S1 C1 C4A 47.9(2)
B3 S1 C1 C2A 158.05(18)
B2 S1 C1 C2A -76.2(2)
B3 S1 C1 C3A 43.5(2)
B2 S1 C1 C3A 169.20(18)
B3 S1 C1 C4B -49.7(8)
B2 S1 C1 C4B 76.1(8)
B3 S1 C1 C2B -164.2(8)
B2 S1 C1 C2B -38.5(8)
B1 S2 C5 C8 46.18(16)
B3 S2 C5 C8 -61.39(16)
B1 S2 C5 C7 -74.58(16)
B3 S2 C5 C7 177.84(15)
B1 S2 C5 C6 167.80(14)
B3 S2 C5 C6 60.23(16)
B1 S3 C9 C11 -43.42(15)
B2 S3 C9 C11 65.12(15)
B1 S3 C9 C12 -165.32(13)
B2 S3 C9 C12 -56.78(15)
B1 S3 C9 C10 77.29(15)
B2 S3 C9 C10 -174.17(14)
C21 S6 B4 S5 -175.29(9)
B5 S6 B4 S5 73.92(11)
C17 S5 B4 S6 171.95(9)
B6 S5 B4 S6 -77.28(11)
C13 S4 B5 S6 -72.91(13)
B6 S4 B5 S6 51.24(14)
C21 S6 B5 S4 -172.19(10)
B4 S6 B5 S4 -61.36(13)
C13 S4 B6 S5 69.26(13)
B5 S4 B6 S5 -54.43(13)
C17 S5 B6 S4 178.35(9)
B4 S5 B6 S4 67.86(12)
B6 S4 C13 C14 -73.00(18)
B5 S4 C13 C14 50.31(19)
B6 S4 C13 C15 166.03(17)
B5 S4 C13 C15 -70.66(19)
B6 S4 C13 C16 49.0(2)
B5 S4 C13 C16 172.28(18)
B6 S5 C17 C20 177.42(13)
B4 S5 C17 C20 -73.73(14)
B6 S5 C17 C18 60.59(14)
B4 S5 C17 C18 169.44(13)
B6 S5 C17 C19 -61.10(16)
B4 S5 C17 C19 47.75(16)
B4 S6 C21 C22 67.84(15)
B5 S6 C21 C22 178.43(14)
B4 S6 C21 C24 -175.16(15)
B5 S6 C21 C24 -64.57(17)
B4 S6 C21 C23 -53.17(17)
B5 S6 C21 C23 57.42(17)
